data_7103433
loop_
_publ_author_name
'Jia, Qin-Xiang'
'Wang, Yan-Qin'
'Yue, Qi'
'Wang, Qing-Lun'
'Gao, En-Qing'

_publ_section_title
;
 Isomorphous CoII and MnII materials of tetrazolate-5-carboxylate with
 an unprecedented self-penetrating net and distinct magnetic
 behaviours.
;
_journal_issue 40
_journal_name_full 'Chemical communications (Cambridge, England)'
_journal_page_first 4894
_journal_page_last 4896
_journal_paper_doi 10.1039/b811865e
_journal_year 2008
_chemical_formula_sum 'C8 H6 Co N5 O2'
_chemical_formula_weight 263.11
_chemical_name_systematic
;
?
;
_space_group_IT_number 14
_symmetry_cell_setting monoclinic
_symmetry_space_group_name_Hall '-P 2ybc'
_symmetry_space_group_name_H-M 'P 1 21/c 1'
_atom_sites_solution_hydrogens geom
_atom_sites_solution_primary direct
_atom_sites_solution_secondary difmap
_audit_creation_method SHELXL-97
_cell_angle_alpha 90.00
_cell_angle_beta 98.626(13)
_cell_angle_gamma 90.00
_cell_formula_units_Z 4
_cell_length_a 11.604(9)
_cell_length_b 9.302(7)
_cell_length_c 9.161(7)
_cell_measurement_reflns_used 660
_cell_measurement_temperature 293(2)
_cell_measurement_theta_max 21.106
_cell_measurement_theta_min 2.819
_cell_volume 977.6(13)
_computing_cell_refinement 'Bruker SMART'
_computing_data_collection 'Bruker SMART'
_computing_data_reduction 'Bruker SHELXTL'
_computing_molecular_graphics 'Bruker SHELXTL'
_computing_publication_material 'Bruker SHELXTL'
_computing_structure_refinement 'Bruker SHELXTL'
_computing_structure_solution 'Bruker SHELXTL'
_diffrn_ambient_temperature 293(2)
_diffrn_measured_fraction_theta_full 0.997
_diffrn_measured_fraction_theta_max 0.997
_diffrn_measurement_device_type 'CCD area detector'
_diffrn_measurement_method 'phi and omega scans'
_diffrn_radiation_monochromator graphite
_diffrn_radiation_source 'fine-focus sealed tube'
_diffrn_radiation_type MoK\a
_diffrn_radiation_wavelength 0.71073
_diffrn_reflns_av_R_equivalents 0.0337
_diffrn_reflns_av_sigmaI/netI 0.0725
_diffrn_reflns_limit_h_max 13
_diffrn_reflns_limit_h_min -14
_diffrn_reflns_limit_k_max 10
_diffrn_reflns_limit_k_min -11
_diffrn_reflns_limit_l_max 9
_diffrn_reflns_limit_l_min -11
_diffrn_reflns_number 5534
_diffrn_reflns_theta_full 26.00
_diffrn_reflns_theta_max 26.00
_diffrn_reflns_theta_min 1.78
_exptl_absorpt_coefficient_mu 1.747
_exptl_absorpt_correction_T_max 0.8447
_exptl_absorpt_correction_T_min 0.6223
_exptl_absorpt_correction_type multi-scan
_exptl_absorpt_process_details 'SADABS (Bruker, 1999)'
_exptl_crystal_colour red
_exptl_crystal_density_diffrn 1.788
_exptl_crystal_density_method 'not measured'
_exptl_crystal_description prism
_exptl_crystal_F_000 528
_exptl_crystal_size_max 0.08
_exptl_crystal_size_mid 0.06
_exptl_crystal_size_min 0.04
_refine_diff_density_max 0.911
_refine_diff_density_min -0.350
_refine_diff_density_rms 0.079
_refine_ls_extinction_method none
_refine_ls_goodness_of_fit_ref 1.025
_refine_ls_hydrogen_treatment constr
_refine_ls_matrix_type full
_refine_ls_number_parameters 145
_refine_ls_number_reflns 1925
_refine_ls_number_restraints 0
_refine_ls_restrained_S_all 1.025
_refine_ls_R_factor_all 0.0611
_refine_ls_R_factor_gt 0.0406
_refine_ls_shift/su_max 0.000
_refine_ls_shift/su_mean 0.000
_refine_ls_structure_factor_coef Fsqd
_refine_ls_weighting_details 'calc w=1/[\s^2^(Fo^2^)+(0.0230P)^2^+0.6878P] where P=(Fo^2^+2Fc^2^)/3'
_refine_ls_weighting_scheme calc
_refine_ls_wR_factor_gt 0.0813
_refine_ls_wR_factor_ref 0.0854
_reflns_number_gt 1420
_reflns_number_total 1925
_reflns_threshold_expression >2sigma(I)
_cod_data_source_file b811865e.txt
_cod_data_source_block 1
_cod_depositor_comments
;
The following automatic conversions were performed:
'_symmetry_cell_setting' value 'Monoclinic' changed to 'monoclinic'
according to '/home/saulius/struct/CIF-dictionaries/cif_core.dic'
dictionary named 'cif_core.dic' version 2.4.1 from 2010-06-29.

Automatic conversion script
Id: cif_fix_enum 1527 2010-12-29 10:47:43Z saulius 
;
_cod_original_sg_symbol_H-M 'P2(1)/c '
_cod_database_code 7103433

loop_
_symmetry_equiv_pos_as_xyz
'x, y, z'
'-x, y+1/2, -z+1/2'
'-x, -y, -z'
'x, -y-1/2, z-1/2'

loop_
_atom_site_label
_atom_site_type_symbol
_atom_site_fract_x
_atom_site_fract_y
_atom_site_fract_z
_atom_site_U_iso_or_equiv
_atom_site_adp_type
_atom_site_occupancy
_atom_site_symmetry_multiplicity
_atom_site_calc_flag
_atom_site_refinement_flags
_atom_site_disorder_assembly
_atom_site_disorder_group
Co1 Co 0.84370(4) 0.58345(5) 0.57507(5) 0.02029(16) Uani 1 1 d . . .
C1 C 0.8809(3) 0.6936(3) 0.2966(4) 0.0230(8) Uani 1 1 d . . .
C2 C 0.7759(3) 0.7731(4) 0.3291(4) 0.0262(8) Uani 1 1 d . . .
C3 C 0.7726(4) 0.2872(4) 0.4692(5) 0.0435(11) Uani 1 1 d . . .
H3A H 0.8491 0.2839 0.4502 0.052 Uiso 1 1 calc R . .
C4 C 0.7049(4) 0.1639(5) 0.4418(6) 0.0543(13) Uani 1 1 d . . .
H4A H 0.7386 0.0801 0.4124 0.065 Uiso 1 1 calc R . .
C5 C 0.5900(4) 0.1640(4) 0.4574(5) 0.0430(11) Uani 1 1 d . . .
C6 C 0.5541(4) 0.2874(4) 0.5220(6) 0.0483(12) Uani 1 1 d . . .
H6A H 0.4796 0.2922 0.5476 0.058 Uiso 1 1 calc R . .
C7 C 0.6284(4) 0.4037(5) 0.5487(5) 0.0451(11) Uani 1 1 d . . .
H7A H 0.6010 0.4858 0.5900 0.054 Uiso 1 1 calc R . .
C8 C 0.5117(4) 0.0343(5) 0.4319(5) 0.0536(13) Uani 1 1 d . . .
H8A H 0.4382 0.0632 0.3745 0.064 Uiso 1 1 calc R . .
H8B H 0.5475 -0.0355 0.3741 0.064 Uiso 1 1 calc R . .
N1 N 0.9376(3) 0.7218(3) 0.1838(3) 0.0256(7) Uani 1 1 d . . .
N2 N 1.0264(3) 0.6313(3) 0.1976(3) 0.0265(7) Uani 1 1 d . . .
N3 N 1.0218(2) 0.5505(3) 0.3150(3) 0.0231(7) Uani 1 1 d . . .
N4 N 0.9306(2) 0.5905(3) 0.3814(3) 0.0231(6) Uani 1 1 d . . .
N5 N 0.7366(3) 0.4045(3) 0.5185(4) 0.0317(8) Uani 1 1 d . . .
O1 O 0.7360(2) 0.7323(3) 0.4406(3) 0.0287(6) Uani 1 1 d . . .
O2 O 0.7444(2) 0.8742(3) 0.2441(3) 0.0284(6) Uani 1 1 d . . .

loop_
_atom_site_aniso_label
_atom_site_aniso_U_11
_atom_site_aniso_U_22
_atom_site_aniso_U_33
_atom_site_aniso_U_23
_atom_site_aniso_U_13
_atom_site_aniso_U_12
Co1 0.0186(2) 0.0167(2) 0.0266(3) -0.0003(2) 0.00688(18) -0.0020(2)
C1 0.024(2) 0.0151(17) 0.030(2) 0.0011(16) 0.0034(17) -0.0062(14)
C2 0.020(2) 0.026(2) 0.033(2) -0.0009(18) 0.0068(17) 0.0010(15)
C3 0.038(3) 0.040(3) 0.056(3) -0.015(2) 0.020(2) -0.004(2)
C4 0.051(3) 0.044(3) 0.071(4) -0.018(3) 0.019(3) -0.005(2)
C5 0.039(3) 0.037(2) 0.054(3) -0.011(2) 0.011(2) -0.009(2)
C6 0.039(3) 0.036(2) 0.073(3) -0.008(2) 0.015(2) -0.004(2)
C7 0.035(2) 0.036(2) 0.064(3) -0.012(2) 0.006(2) -0.005(2)
C8 0.054(3) 0.046(3) 0.062(3) -0.002(2) 0.012(3) -0.002(2)
N1 0.0262(17) 0.0166(15) 0.037(2) -0.0010(14) 0.0128(15) 0.0025(13)
N2 0.0230(17) 0.0330(17) 0.0262(18) 0.0060(14) 0.0121(13) 0.0067(13)
N3 0.0205(16) 0.0193(16) 0.0313(18) 0.0026(13) 0.0097(13) -0.0001(12)
N4 0.0229(15) 0.0207(15) 0.0266(16) -0.0029(14) 0.0071(12) 0.0029(13)
N5 0.0253(17) 0.0272(17) 0.042(2) -0.0066(16) 0.0031(14) -0.0052(14)
O1 0.0262(15) 0.0341(15) 0.0274(15) 0.0043(13) 0.0091(12) 0.0047(12)
O2 0.0287(15) 0.0268(14) 0.0296(15) 0.0004(12) 0.0042(11) 0.0029(11)

loop_
_atom_type_symbol
_atom_type_description
_atom_type_scat_dispersion_real
_atom_type_scat_dispersion_imag
_atom_type_scat_source
C C 0.0033 0.0016 'International Tables Vol C Tables 4.2.6.8 and 6.1.1.4'
H H 0.0000 0.0000 'International Tables Vol C Tables 4.2.6.8 and 6.1.1.4'
N N 0.0061 0.0033 'International Tables Vol C Tables 4.2.6.8 and 6.1.1.4'
O O 0.0106 0.0060 'International Tables Vol C Tables 4.2.6.8 and 6.1.1.4'
Co Co 0.3494 0.9721 'International Tables Vol C Tables 4.2.6.8 and 6.1.1.4'

loop_
_geom_angle_atom_site_label_1
_geom_angle_atom_site_label_2
_geom_angle_atom_site_label_3
_geom_angle
_geom_angle_site_symmetry_1
_geom_angle_site_symmetry_3
_geom_angle_publ_flag
N5 Co1 O2 87.75(12) . 4_576 ?
N5 Co1 O1 95.66(13) . . ?
O2 Co1 O1 88.01(11) 4_576 . ?
N5 Co1 N3 91.00(13) . 3_766 ?
O2 Co1 N3 101.84(11) 4_576 3_766 ?
O1 Co1 N3 168.33(10) . 3_766 ?
N5 Co1 N4 98.80(12) . . ?
O2 Co1 N4 166.07(10) 4_576 . ?
O1 Co1 N4 79.15(11) . . ?
N3 Co1 N4 90.39(12) 3_766 . ?
N5 Co1 N1 166.40(12) . 4_576 ?
O2 Co1 N1 78.86(11) 4_576 4_576 ?
O1 Co1 N1 86.34(12) . 4_576 ?
N3 Co1 N1 89.43(12) 3_766 4_576 ?
N4 Co1 N1 94.79(11) . 4_576 ?
N4 C1 N1 112.3(3) . . ?
N4 C1 C2 122.9(3) . . ?
N1 C1 C2 124.8(3) . . ?
O2 C2 O1 129.6(3) . . ?
O2 C2 C1 115.0(3) . . ?
O1 C2 C1 115.4(3) . . ?
N5 C3 C4 124.2(4) . . ?
N5 C3 H3A 117.9 . . ?
C4 C3 H3A 117.9 . . ?
C5 C4 C3 121.0(4) . . ?
C5 C4 H4A 119.5 . . ?
C3 C4 H4A 119.5 . . ?
C4 C5 C6 114.1(4) . . ?
C4 C5 C8 124.0(4) . . ?
C6 C5 C8 121.1(4) . . ?
C7 C6 C5 120.3(4) . . ?
C7 C6 H6A 119.8 . . ?
C5 C6 H6A 119.8 . . ?
N5 C7 C6 123.6(4) . . ?
N5 C7 H7A 118.2 . . ?
C6 C7 H7A 118.2 . . ?
C8 C8 C5 113.7(5) 3_656 . ?
C8 C8 H8A 108.8 3_656 . ?
C5 C8 H8A 108.8 . . ?
C8 C8 H8B 108.8 3_656 . ?
C5 C8 H8B 108.8 . . ?
H8A C8 H8B 107.7 . . ?
N2 N1 C1 105.6(3) . . ?
N2 N1 Co1 150.2(2) . 4_575 ?
C1 N1 Co1 103.7(2) . 4_575 ?
N3 N2 N1 108.3(3) . . ?
N2 N3 N4 109.9(3) . . ?
N2 N3 Co1 127.1(2) . 3_766 ?
N4 N3 Co1 121.1(2) . 3_766 ?
C1 N4 N3 103.8(3) . . ?
C1 N4 Co1 106.8(2) . . ?
N3 N4 Co1 148.5(2) . . ?
C3 N5 C7 116.1(3) . . ?
C3 N5 Co1 123.6(3) . . ?
C7 N5 Co1 119.9(3) . . ?
C2 O1 Co1 114.6(2) . . ?
C2 O2 Co1 117.6(2) . 4_575 ?

loop_
_geom_bond_atom_site_label_1
_geom_bond_atom_site_label_2
_geom_bond_distance
_geom_bond_site_symmetry_2
_geom_bond_publ_flag
Co1 N5 2.096(3) . ?
Co1 O2 2.101(3) 4_576 ?
Co1 O1 2.130(3) . ?
Co1 N3 2.128(3) 3_766 ?
Co1 N4 2.169(3) . ?
Co1 N1 2.267(3) 4_576 ?
C1 N4 1.312(4) . ?
C1 N1 1.331(4) . ?
C1 C2 1.494(5) . ?
C2 O2 1.240(4) . ?
C2 O1 1.242(4) . ?
C3 N5 1.275(5) . ?
C3 C4 1.392(6) . ?
C3 H3A 0.9300 . ?
C4 C5 1.362(6) . ?
C4 H4A 0.9300 . ?
C5 C6 1.384(6) . ?
C5 C8 1.507(6) . ?
C6 C7 1.381(6) . ?
C6 H6A 0.9300 . ?
C7 N5 1.326(5) . ?
C7 H7A 0.9300 . ?
C8 C8 1.463(9) 3_656 ?
C8 H8A 0.9700 . ?
C8 H8B 0.9700 . ?
N1 N2 1.321(4) . ?
N1 Co1 2.267(3) 4_575 ?
N2 N3 1.320(4) . ?
N3 N4 1.350(4) . ?
N3 Co1 2.128(3) 3_766 ?
O2 Co1 2.101(3) 4_575 ?
